data_4348947
loop_
_publ_author_name
'Fortea-P\'erez, Francisco Ram\'on'
'Rothenpieler, Berit L.'
'Marino, Nadia'
'Armentano, Donatella'
'De Munno, Giovanni'
'Julve, Miguel'
'Stiriba, Salah-Eddine'

_publ_section_title
;
 Bis(N-substituted oxamate)palladate(ii) complexes as effective catalysts
 for sustainable Heck carbon--carbon coupling reactions in n-Bu4NBr as the
 solvent
;
_journal_issue 11
_journal_name_full 'Inorganic Chemistry Frontiers'
_journal_page_first 1029
_journal_paper_doi 10.1039/C5QI00093A
_journal_volume 2
_journal_year 2015
_chemical_formula_moiety 'C18 H14 N2 O8 Pd, 2(C16 H36 N)'
_chemical_formula_sum 'C50 H86 N4 O8 Pd'
_chemical_formula_weight 977.62
_space_group_crystal_system monoclinic
_space_group_IT_number 14
_space_group_name_Hall '-P 2ybc'
_space_group_name_H-M_alt 'P 1 21/c 1'
_atom_sites_solution_hydrogens geom
_atom_sites_solution_primary direct
_atom_sites_solution_secondary difmap
_audit_creation_method SHELXL-2013
_audit_update_record
;
2015-05-22 deposited with the CCDC.
2015-09-14 downloaded from the CCDC.
;
_cell_angle_alpha 90
_cell_angle_beta 95.392(2)
_cell_angle_gamma 90
_cell_formula_units_Z 2
_cell_length_a 9.7928(5)
_cell_length_b 16.3297(8)
_cell_length_c 16.0978(8)
_cell_measurement_reflns_used 9776
_cell_measurement_temperature 100(2)
_cell_measurement_theta_max 26.28
_cell_measurement_theta_min 2.43
_cell_volume 2562.9(2)
_computing_cell_refinement 'Bruker SAINT'
_computing_data_collection 'Bruker APEX2'
_computing_data_reduction 'Bruker SAINT'
_computing_molecular_graphics 'Bruker SHELXTL'
_computing_publication_material 'Bruker SHELXTL'
_computing_structure_refinement 'SHELXL-2013 (Sheldrick, 2013)'
_computing_structure_solution 'SHELXS-97 (Sheldrick, 2008)'
_diffrn_ambient_temperature 100(2)
_diffrn_measured_fraction_theta_full 1.000
_diffrn_measured_fraction_theta_max 0.993
_diffrn_measurement_device_type 'Bruker APEX-II CCD'
_diffrn_measurement_method '\f and \w scans'
_diffrn_radiation_source 'sealed tube'
_diffrn_radiation_type MoK\a
_diffrn_radiation_wavelength 0.71073
_diffrn_reflns_av_R_equivalents 0.0661
_diffrn_reflns_av_unetI/netI 0.0281
_diffrn_reflns_Laue_measured_fraction_full 1.000
_diffrn_reflns_Laue_measured_fraction_max 0.993
_diffrn_reflns_limit_h_max 11
_diffrn_reflns_limit_h_min -12
_diffrn_reflns_limit_k_max 20
_diffrn_reflns_limit_k_min -20
_diffrn_reflns_limit_l_max 20
_diffrn_reflns_limit_l_min -20
_diffrn_reflns_number 60847
_diffrn_reflns_point_group_measured_fraction_full 1.000
_diffrn_reflns_point_group_measured_fraction_max 0.993
_diffrn_reflns_theta_full 25.242
_diffrn_reflns_theta_max 26.413
_diffrn_reflns_theta_min 1.780
_exptl_absorpt_coefficient_mu 0.416
_exptl_absorpt_correction_T_max 0.7454
_exptl_absorpt_correction_T_min 0.6255
_exptl_absorpt_correction_type multi-scan
_exptl_absorpt_process_details 'SADABS-2008/1 - Bruker AXS'
_exptl_crystal_colour yellow
_exptl_crystal_density_diffrn 1.267
_exptl_crystal_description parallelepiped
_exptl_crystal_F_000 1048
_exptl_crystal_size_max 0.600
_exptl_crystal_size_mid 0.200
_exptl_crystal_size_min 0.200
_refine_diff_density_max 0.461
_refine_diff_density_min -0.895
_refine_diff_density_rms 0.144
_refine_ls_extinction_method none
_refine_ls_goodness_of_fit_ref 1.210
_refine_ls_hydrogen_treatment constr
_refine_ls_matrix_type full
_refine_ls_number_parameters 286
_refine_ls_number_reflns 5228
_refine_ls_number_restraints 0
_refine_ls_restrained_S_all 1.210
_refine_ls_R_factor_all 0.0453
_refine_ls_R_factor_gt 0.0329
_refine_ls_shift/su_max 0.000
_refine_ls_shift/su_mean 0.000
_refine_ls_structure_factor_coef Fsqd
_refine_ls_weighting_details 'w=1/[\s^2^(Fo^2^)+(0.0448P)^2^+1.5167P] where P=(Fo^2^+2Fc^2^)/3'
_refine_ls_weighting_scheme calc
_refine_ls_wR_factor_gt 0.0830
_refine_ls_wR_factor_ref 0.0956
_reflns_Friedel_coverage 0.000
_reflns_number_gt 4390
_reflns_number_total 5228
_reflns_threshold_expression 'I > 2\s(I)'
_cod_data_source_file c5qi00093a2.cif
_cod_data_source_block 4
_cod_original_sg_symbol_H-M 'P 21/c'
_cod_database_code 4348947
_shelx_space_group_comment
;
The symmetry employed for this shelxl refinement is uniquely defined
by the following loop, which should always be used as a source of
symmetry information in preference to the above space-group names.
They are only intended as comments.
;
_shelx_estimated_absorpt_t_min 0.789
_shelx_estimated_absorpt_t_max 0.921
_shelxl_version_number 2013-4

loop_
_space_group_symop_operation_xyz
'x, y, z'
'-x, y+1/2, -z+1/2'
'-x, -y, -z'
'x, -y-1/2, z-1/2'

loop_
_atom_site_label
_atom_site_type_symbol
_atom_site_fract_x
_atom_site_fract_y
_atom_site_fract_z
_atom_site_U_iso_or_equiv
_atom_site_adp_type
_atom_site_occupancy
_atom_site_site_symmetry_order
_atom_site_calc_flag
_atom_site_refinement_flags_posn
_atom_site_refinement_flags_adp
_atom_site_refinement_flags_occupancy
Pd1 Pd 1.0000 0.0000 1.0000 0.01390(9) Uani 1 2 d S . P
O1 O 1.18526(16) 0.05234(10) 1.00168(10) 0.0195(4) Uani 1 1 d . . .
O2 O 1.31865(17) 0.12147(11) 0.92130(11) 0.0230(4) Uani 1 1 d . . .
O3 O 1.10337(17) 0.12997(11) 0.79844(11) 0.0241(4) Uani 1 1 d . . .
C1 C 1.2089(2) 0.08952(14) 0.93290(15) 0.0171(5) Uani 1 1 d . . .
C2 C 1.0864(2) 0.09476(14) 0.86491(15) 0.0171(5) Uani 1 1 d . . .
C3 C 0.8462(2) 0.06612(14) 0.83566(14) 0.0161(5) Uani 1 1 d . . .
C4 C 0.8416(2) 0.06475(15) 0.74800(15) 0.0190(5) Uani 1 1 d . . .
H4A H 0.9248 0.0643 0.7221 0.023 Uiso 1 1 calc R U .
C5 C 0.7172(2) 0.06411(15) 0.69879(15) 0.0204(5) Uani 1 1 d . . .
H5A H 0.7162 0.0626 0.6397 0.024 Uiso 1 1 calc R U .
C6 C 0.5940(2) 0.06562(15) 0.73538(15) 0.0192(5) Uani 1 1 d . . .
C7 C 0.5955(2) 0.06977(15) 0.82190(15) 0.0190(5) Uani 1 1 d . . .
H7A H 0.5120 0.0727 0.8474 0.023 Uiso 1 1 calc R U .
O1M O 0.47519(17) 0.06237(12) 0.68123(11) 0.0250(4) Uani 1 1 d . . .
C1M C 0.3534(3) 0.03638(17) 0.71700(17) 0.0248(5) Uani 1 1 d . . .
H1MA H 0.2759 0.0362 0.6738 0.037 Uiso 1 1 calc R U .
H1MB H 0.3341 0.0741 0.7618 0.037 Uiso 1 1 calc R U .
H1MC H 0.3671 -0.0190 0.7398 0.037 Uiso 1 1 calc R U .
N1 N 0.97077(19) 0.06164(12) 0.88925(12) 0.0157(4) Uani 1 1 d . . .
C8 C 0.7212(2) 0.06961(14) 0.87067(15) 0.0176(5) Uani 1 1 d . . .
H8A H 0.7217 0.0720 0.9297 0.021 Uiso 1 1 calc R U .
C9 C 0.7490(2) -0.27821(15) 0.85912(14) 0.0177(5) Uani 1 1 d . . .
H9A H 0.8142 -0.3083 0.8269 0.021 Uiso 1 1 calc R U .
H9B H 0.6683 -0.3139 0.8633 0.021 Uiso 1 1 calc R U .
C10 C 0.8178(3) -0.26309(16) 0.94729(15) 0.0226(5) Uani 1 1 d . . .
H10A H 0.7516 -0.2367 0.9817 0.027 Uiso 1 1 calc R U .
H10B H 0.8966 -0.2255 0.9445 0.027 Uiso 1 1 calc R U .
C11 C 0.8678(3) -0.34385(17) 0.98820(16) 0.0276(6) Uani 1 1 d . . .
H11A H 0.8920 -0.3343 1.0485 0.033 Uiso 1 1 calc R U .
H11B H 0.7917 -0.3840 0.9825 0.033 Uiso 1 1 calc R U .
C12 C 0.9909(3) -0.3804(2) 0.95116(19) 0.0379(7) Uani 1 1 d . . .
H12A H 1.0172 -0.4317 0.9800 0.057 Uiso 1 1 calc R U .
H12B H 1.0677 -0.3417 0.9579 0.057 Uiso 1 1 calc R U .
H12C H 0.9674 -0.3913 0.8917 0.057 Uiso 1 1 calc R U .
C13 C 0.8239(2) -0.14552(15) 0.79876(15) 0.0190(5) Uani 1 1 d . . .
H13A H 0.8622 -0.1253 0.8541 0.023 Uiso 1 1 calc R U .
H13B H 0.7904 -0.0975 0.7653 0.023 Uiso 1 1 calc R U .
C14 C 0.9384(2) -0.18658(16) 0.75577(16) 0.0224(5) Uani 1 1 d . . .
H14A H 0.9854 -0.2270 0.7943 0.027 Uiso 1 1 calc R U .
H14B H 0.8977 -0.2165 0.7059 0.027 Uiso 1 1 calc R U .
C15 C 1.0435(3) -0.12521(17) 0.72919(18) 0.0286(6) Uani 1 1 d . . .
H15A H 0.9973 -0.0851 0.6899 0.034 Uiso 1 1 calc R U .
H15B H 1.0844 -0.0950 0.7787 0.034 Uiso 1 1 calc R U .
C16 C 1.1565(3) -0.16878(19) 0.68730(19) 0.0340(7) Uani 1 1 d . . .
H16A H 1.2227 -0.1284 0.6706 0.051 Uiso 1 1 calc R U .
H16B H 1.1161 -0.1981 0.6379 0.051 Uiso 1 1 calc R U .
H16C H 1.2032 -0.2078 0.7265 0.051 Uiso 1 1 calc R U .
C17 C 0.6348(2) -0.23075(15) 0.72640(14) 0.0169(5) Uani 1 1 d . . .
H17A H 0.6998 -0.2669 0.7003 0.020 Uiso 1 1 calc R U .
H17B H 0.5532 -0.2639 0.7362 0.020 Uiso 1 1 calc R U .
C18 C 0.5905(3) -0.16222(16) 0.66527(15) 0.0233(5) Uani 1 1 d . . .
H18A H 0.5429 -0.1191 0.6947 0.028 Uiso 1 1 calc R U .
H18B H 0.6727 -0.1374 0.6441 0.028 Uiso 1 1 calc R U .
C19 C 0.4951(3) -0.19393(16) 0.59191(15) 0.0239(5) Uani 1 1 d . . .
H19A H 0.4132 -0.2191 0.6131 0.029 Uiso 1 1 calc R U .
H19B H 0.5430 -0.2368 0.5622 0.029 Uiso 1 1 calc R U .
C20 C 0.4497(3) -0.12537(18) 0.53086(17) 0.0313(6) Uani 1 1 d . . .
H20A H 0.3890 -0.1479 0.4846 0.047 Uiso 1 1 calc R U .
H20B H 0.5305 -0.1009 0.5091 0.047 Uiso 1 1 calc R U .
H20C H 0.4006 -0.0834 0.5598 0.047 Uiso 1 1 calc R U .
C21 C 0.6023(2) -0.15200(15) 0.85764(15) 0.0174(5) Uani 1 1 d . . .
H21A H 0.6501 -0.1345 0.9117 0.021 Uiso 1 1 calc R U .
H21B H 0.5771 -0.1019 0.8251 0.021 Uiso 1 1 calc R U .
C22 C 0.4713(2) -0.19624(16) 0.87469(15) 0.0213(5) Uani 1 1 d . . .
H22A H 0.4941 -0.2435 0.9119 0.026 Uiso 1 1 calc R U .
H22B H 0.4252 -0.2173 0.8216 0.026 Uiso 1 1 calc R U .
C23 C 0.3745(3) -0.13855(17) 0.91551(17) 0.0263(6) Uani 1 1 d . . .
H23A H 0.3510 -0.0918 0.8777 0.032 Uiso 1 1 calc R U .
H23B H 0.4217 -0.1167 0.9679 0.032 Uiso 1 1 calc R U .
C24 C 0.2425(3) -0.18175(18) 0.93484(17) 0.0281(6) Uani 1 1 d . . .
H24A H 0.1832 -0.1428 0.9608 0.042 Uiso 1 1 calc R U .
H24B H 0.2651 -0.2274 0.9732 0.042 Uiso 1 1 calc R U .
H24C H 0.1946 -0.2027 0.8830 0.042 Uiso 1 1 calc R U .
N2 N 0.70250(19) -0.20153(12) 0.81066(12) 0.0157(4) Uani 1 1 d . . .

loop_
_atom_site_aniso_label
_atom_site_aniso_U_11
_atom_site_aniso_U_22
_atom_site_aniso_U_33
_atom_site_aniso_U_23
_atom_site_aniso_U_13
_atom_site_aniso_U_12
Pd1 0.01224(13) 0.01538(14) 0.01442(13) -0.00021(10) 0.00303(8) -0.00316(10)
O1 0.0157(8) 0.0247(9) 0.0182(8) 0.0010(7) 0.0016(7) -0.0060(7)
O2 0.0163(8) 0.0297(10) 0.0237(9) -0.0015(8) 0.0052(7) -0.0086(8)
O3 0.0186(9) 0.0291(10) 0.0250(9) 0.0111(8) 0.0038(7) -0.0041(8)
C1 0.0160(11) 0.0159(12) 0.0198(12) -0.0032(9) 0.0044(9) -0.0005(9)
C2 0.0159(11) 0.0139(11) 0.0221(12) -0.0007(10) 0.0046(9) -0.0008(9)
C3 0.0163(11) 0.0124(11) 0.0201(12) 0.0003(9) 0.0032(9) 0.0001(9)
C4 0.0173(11) 0.0205(12) 0.0197(12) 0.0031(10) 0.0047(9) 0.0006(10)
C5 0.0220(12) 0.0236(13) 0.0155(11) 0.0042(10) 0.0017(9) 0.0027(10)
C6 0.0182(12) 0.0176(12) 0.0210(12) 0.0023(10) -0.0020(9) 0.0029(10)
C7 0.0157(11) 0.0188(12) 0.0231(12) 0.0004(10) 0.0048(10) 0.0021(10)
O1M 0.0152(8) 0.0360(11) 0.0232(9) 0.0049(8) -0.0018(7) 0.0033(8)
C1M 0.0170(12) 0.0245(13) 0.0321(14) 0.0039(12) -0.0017(10) -0.0008(11)
N1 0.0151(9) 0.0158(10) 0.0168(9) 0.0002(8) 0.0040(8) -0.0018(8)
C8 0.0184(11) 0.0178(12) 0.0168(11) -0.0013(9) 0.0032(9) 0.0002(10)
C9 0.0148(11) 0.0177(12) 0.0207(12) 0.0002(10) 0.0024(9) 0.0012(9)
C10 0.0203(12) 0.0265(14) 0.0206(12) -0.0015(10) 0.0001(10) 0.0028(10)
C11 0.0265(13) 0.0336(15) 0.0224(13) 0.0059(11) 0.0003(11) 0.0019(12)
C12 0.0352(16) 0.0391(18) 0.0392(18) 0.0069(14) 0.0015(13) 0.0141(14)
C13 0.0158(11) 0.0182(12) 0.0230(12) -0.0009(10) 0.0014(9) -0.0029(10)
C14 0.0160(12) 0.0244(13) 0.0272(13) -0.0024(11) 0.0046(10) -0.0021(10)
C15 0.0230(13) 0.0287(15) 0.0352(15) -0.0036(12) 0.0094(11) -0.0061(11)
C16 0.0207(13) 0.0427(17) 0.0401(16) -0.0051(14) 0.0098(12) -0.0062(12)
C17 0.0162(11) 0.0175(12) 0.0172(11) -0.0036(9) 0.0022(9) -0.0018(9)
C18 0.0239(13) 0.0238(13) 0.0215(13) 0.0021(10) -0.0010(10) 0.0013(11)
C19 0.0223(12) 0.0291(14) 0.0198(12) -0.0019(11) -0.0012(10) 0.0050(11)
C20 0.0334(15) 0.0359(16) 0.0236(14) 0.0020(12) -0.0029(12) 0.0094(13)
C21 0.0159(11) 0.0191(12) 0.0173(11) -0.0032(9) 0.0027(9) 0.0035(9)
C22 0.0170(12) 0.0252(13) 0.0222(12) -0.0029(10) 0.0038(10) 0.0011(10)
C23 0.0200(13) 0.0332(15) 0.0262(14) -0.0049(11) 0.0047(10) 0.0033(11)
C24 0.0181(12) 0.0409(17) 0.0254(14) -0.0084(12) 0.0027(10) 0.0023(12)
N2 0.0141(9) 0.0163(10) 0.0167(10) -0.0022(8) 0.0017(7) -0.0004(8)

loop_
_atom_type_symbol
_atom_type_description
_atom_type_scat_dispersion_real
_atom_type_scat_dispersion_imag
_atom_type_scat_source
C C 0.0033 0.0016 'International Tables Vol C Tables 4.2.6.8 and 6.1.1.4'
H H 0.0000 0.0000 'International Tables Vol C Tables 4.2.6.8 and 6.1.1.4'
N N 0.0061 0.0033 'International Tables Vol C Tables 4.2.6.8 and 6.1.1.4'
O O 0.0106 0.0060 'International Tables Vol C Tables 4.2.6.8 and 6.1.1.4'
Pd Pd -0.9988 1.0072 'International Tables Vol C Tables 4.2.6.8 and 6.1.1.4'

loop_
_geom_angle_atom_site_label_1
_geom_angle_atom_site_label_2
_geom_angle_atom_site_label_3
_geom_angle
_geom_angle_site_symmetry_1
_geom_angle_site_symmetry_3
O1 Pd1 O1 180.0 3_757 .
O1 Pd1 N1 98.39(7) 3_757 .
O1 Pd1 N1 81.61(7) . .
O1 Pd1 N1 81.61(7) 3_757 3_757
O1 Pd1 N1 98.39(7) . 3_757
N1 Pd1 N1 180.0 . 3_757
O1 Pd1 Pd1 154.73(5) 3_757 1_655
O1 Pd1 Pd1 25.27(5) . 1_655
N1 Pd1 Pd1 93.33(5) . 1_655
N1 Pd1 Pd1 86.67(5) 3_757 1_655
O1 Pd1 Pd1 75.31(5) 3_757 2_746
O1 Pd1 Pd1 104.69(5) . 2_746
N1 Pd1 Pd1 75.38(5) . 2_746
N1 Pd1 Pd1 104.62(5) 3_757 2_746
Pd1 Pd1 Pd1 86.218(2) 1_655 2_746
C1 O1 Pd1 114.85(14) . .
O2 C1 O1 123.8(2) . .
O2 C1 C2 120.1(2) . .
O1 C1 C2 116.05(19) . .
O3 C2 N1 128.5(2) . .
O3 C2 C1 118.5(2) . .
N1 C2 C1 112.89(19) . .
C8 C3 C4 117.3(2) . .
C8 C3 N1 119.3(2) . .
C4 C3 N1 123.4(2) . .
C5 C4 C3 121.0(2) . .
C4 C5 C6 120.5(2) . .
O1M C6 C5 116.3(2) . .
O1M C6 C7 124.0(2) . .
C5 C6 C7 119.7(2) . .
C6 C7 C8 119.2(2) . .
C6 O1M C1M 115.97(19) . .
C2 N1 C3 119.84(19) . .
C2 N1 Pd1 113.53(16) . .
C3 N1 Pd1 126.43(15) . .
C3 C8 C7 122.2(2) . .
N2 C9 C10 115.2(2) . .
C9 C10 C11 110.7(2) . .
C12 C11 C10 113.7(2) . .
N2 C13 C14 114.05(19) . .
C15 C14 C13 112.5(2) . .
C16 C15 C14 110.7(2) . .
C18 C17 N2 114.61(19) . .
C19 C18 C17 111.5(2) . .
C18 C19 C20 111.7(2) . .
C22 C21 N2 115.50(19) . .
C21 C22 C23 110.7(2) . .
C22 C23 C24 111.9(2) . .
C9 N2 C21 110.95(17) . .
C9 N2 C13 110.99(17) . .
C21 N2 C13 106.80(17) . .
C9 N2 C17 106.37(17) . .
C21 N2 C17 111.08(17) . .
C13 N2 C17 110.71(17) . .

loop_
_geom_bond_atom_site_label_1
_geom_bond_atom_site_label_2
_geom_bond_distance
_geom_bond_site_symmetry_2
Pd1 O1 2.0034(16) 3_757
Pd1 O1 2.0034(16) .
Pd1 N1 2.0439(19) .
Pd1 N1 2.0439(19) 3_757
Pd1 Pd1 9.7928(5) 1_655
Pd1 Pd1 11.4651(4) 2_746
O1 C1 1.302(3) .
O2 C1 1.225(3) .
O3 C2 1.240(3) .
C1 C2 1.548(3) .
C2 N1 1.346(3) .
C3 C8 1.396(3) .
C3 C4 1.408(3) .
C3 N1 1.428(3) .
C4 C5 1.390(3) .
C5 C6 1.392(3) .
C6 O1M 1.387(3) .
C6 C7 1.393(3) .
C7 C8 1.397(3) .
O1M C1M 1.436(3) .
C9 N2 1.522(3) .
C9 C10 1.533(3) .
C10 C11 1.534(4) .
C11 C12 1.517(4) .
C13 N2 1.526(3) .
C13 C14 1.527(3) .
C14 C15 1.527(3) .
C15 C16 1.525(4) .
C17 C18 1.526(3) .
C17 N2 1.529(3) .
C18 C19 1.526(3) .
C19 C20 1.528(4) .
C21 C22 1.520(3) .
C21 N2 1.526(3) .
C22 C23 1.529(3) .
C23 C24 1.530(4) .
